data_7115882
loop_
_publ_author_name
'Hengjun Chen'
'Guiming Zheng'
'Min Li'
'Yifang Wang'
'Yang Song'
'Conghui Han'
'Jingcao Dai'
'Zhiyong Fu'

_publ_section_title
;
 Photo- and thermo-activated electron transfer system based on a
 luminescent europium organic framework with spectral response from UV to
 visible range
;
_journal_name_full Chem.Commun.
_journal_page_first 13544
_journal_paper_doi 10.1039/C4cc05975A
_journal_volume 50
_journal_year 2014
_chemical_formula_sum 'C44 H30 Eu2 N2 O16'
_chemical_formula_weight 1146.62
_chemical_name_systematic
; 
 ? 
;
_space_group_IT_number 2
_symmetry_cell_setting triclinic
_symmetry_space_group_name_Hall '-P 1'
_symmetry_space_group_name_H-M 'P -1'
_atom_sites_solution_hydrogens geom
_atom_sites_solution_primary direct
_atom_sites_solution_secondary difmap
_audit_creation_method SHELXL-97
_cell_angle_alpha 78.69(3)
_cell_angle_beta 73.81(3)
_cell_angle_gamma 88.58(3)
_cell_formula_units_Z 2
_cell_length_a 11.046(2)
_cell_length_b 11.633(2)
_cell_length_c 16.246(3)
_cell_measurement_reflns_used 6763
_cell_measurement_temperature 298(2)
_cell_measurement_theta_max 25.02
_cell_measurement_theta_min 3.08
_cell_volume 1964.9(7)
_computing_structure_refinement 'SHELXL-97 (Sheldrick, 1997)'
_computing_structure_solution 'SHELXS-97 (Sheldrick, 1990)'
_diffrn_ambient_temperature 298(2)
_diffrn_measured_fraction_theta_full 0.974
_diffrn_measured_fraction_theta_max 0.974
_diffrn_measurement_device_type 'Rigaku R-AXIS SPIDER CCD'
_diffrn_measurement_method '\w scans'
_diffrn_radiation_monochromator graphite
_diffrn_radiation_source 'fine-focus sealed tube'
_diffrn_radiation_type MoK\a
_diffrn_radiation_wavelength 0.71073
_diffrn_reflns_av_R_equivalents 0.0812
_diffrn_reflns_av_sigmaI/netI 0.1366
_diffrn_reflns_limit_h_max 13
_diffrn_reflns_limit_h_min -13
_diffrn_reflns_limit_k_max 13
_diffrn_reflns_limit_k_min -13
_diffrn_reflns_limit_l_max 19
_diffrn_reflns_limit_l_min -19
_diffrn_reflns_number 14839
_diffrn_reflns_theta_full 25.02
_diffrn_reflns_theta_max 25.02
_diffrn_reflns_theta_min 3.08
_diffrn_standards_interval_time 20s
_exptl_absorpt_coefficient_mu 3.245
_exptl_absorpt_correction_type none
_exptl_crystal_colour Brown
_exptl_crystal_density_diffrn 1.938
_exptl_crystal_density_method 'not measured'
_exptl_crystal_description Block
_exptl_crystal_F_000 1124
_exptl_crystal_size_max 0.18
_exptl_crystal_size_mid 0.16
_exptl_crystal_size_min 0.16
_refine_diff_density_max 1.225
_refine_diff_density_min -2.531
_refine_diff_density_rms 0.170
_refine_ls_extinction_method none
_refine_ls_goodness_of_fit_ref 1.059
_refine_ls_hydrogen_treatment constr
_refine_ls_matrix_type full
_refine_ls_number_parameters 579
_refine_ls_number_reflns 6763
_refine_ls_number_restraints 0
_refine_ls_restrained_S_all 1.059
_refine_ls_R_factor_all 0.0592
_refine_ls_R_factor_gt 0.0454
_refine_ls_shift/su_max 0.000
_refine_ls_shift/su_mean 0.000
_refine_ls_structure_factor_coef Fsqd
_refine_ls_weighting_details 'calc w=1/[\s^2^(Fo^2^)+(0.0000P)^2^+1.0119P] where P=(Fo^2^+2Fc^2^)/3'
_refine_ls_weighting_scheme calc
_refine_ls_wR_factor_gt 0.1113
_refine_ls_wR_factor_ref 0.1189
_reflns_number_gt 5104
_reflns_number_total 6763
_reflns_threshold_expression >2sigma(I)
_cod_data_source_file c4cc05975a2.cif
_cod_data_source_block 1
_cod_original_cell_volume 1964.9(6)
_cod_original_sg_symbol_H-M P-1
_cod_database_code 7115882

loop_
_symmetry_equiv_pos_as_xyz
'x, y, z'
'-x, -y, -z'

loop_
_atom_site_label
_atom_site_type_symbol
_atom_site_fract_x
_atom_site_fract_y
_atom_site_fract_z
_atom_site_U_iso_or_equiv
_atom_site_adp_type
_atom_site_occupancy
_atom_site_symmetry_multiplicity
_atom_site_calc_flag
_atom_site_refinement_flags
Eu1 Eu -0.06566(3) 0.93808(2) 0.194169(15) 0.01890(12) Uani 1 1 d .
Eu2 Eu 0.54926(3) 0.55298(2) 0.309580(16) 0.02024(12) Uani 1 1 d .
O3 O 0.1422(4) 0.8771(4) 0.2179(3) 0.0328(10) Uani 1 1 d .
O4 O -0.0965(4) 0.7393(4) 0.2652(3) 0.0324(10) Uani 1 1 d .
O5 O 0.7269(4) 0.8933(4) 0.1965(3) 0.0357(12) Uani 1 1 d .
O6 O 0.5791(4) 0.7537(4) 0.2378(3) 0.0372(11) Uani 1 1 d .
O7 O 0.0240(5) 0.8636(4) 0.0667(3) 0.0318(11) Uani 1 1 d .
O8 O -0.0777(5) 1.0962(4) 0.0774(2) 0.0314(11) Uani 1 1 d .
O9 O 0.3420(4) 0.6142(4) 0.2862(3) 0.0337(10) Uani 1 1 d .
O10 O -0.0968(5) 0.9562(4) 0.3461(2) 0.0313(10) Uani 1 1 d .
O11 O -0.1783(5) 1.0944(4) 0.2659(3) 0.0333(11) Uani 1 1 d .
O13 O 0.3400(5) 0.6049(4) -0.2350(3) 0.0344(11) Uani 1 1 d .
O14 O 0.1117(4) 1.0655(4) 0.1855(3) 0.0321(10) Uani 1 1 d .
O16 O -0.2420(4) 0.5970(4) 0.3033(3) 0.0375(11) Uani 1 1 d .
O17 O -0.4355(5) 1.3968(4) 0.4239(3) 0.0338(11) Uani 1 1 d .
O22 O 0.3706(4) 0.4255(4) 0.3177(3) 0.0364(11) Uani 1 1 d .
O24 O 0.4158(5) 0.4624(4) -0.1553(3) 0.0397(12) Uani 1 1 d .
O25 O -0.4648(6) 1.3677(5) 0.5658(3) 0.0426(13) Uani 1 1 d .
C12 C -0.1313(6) 0.6326(5) 0.2814(4) 0.0256(14) Uani 1 1 d .
C15 C 0.1779(6) 0.9807(6) 0.2057(4) 0.0275(14) Uani 1 1 d .
C18 C 0.3940(6) 0.9211(5) 0.2198(4) 0.0237(13) Uani 1 1 d .
H18A H 0.3705 0.8431 0.2257 0.028 Uiso 1 1 calc R
C19 C 0.3042(6) 0.5104(6) 0.2974(4) 0.0250(14) Uani 1 1 d .
C20 C 0.3063(6) 1.0080(5) 0.2136(4) 0.0228(13) Uani 1 1 d .
C21A C 0.2284(7) 0.7058(6) -0.0847(4) 0.0275(14) Uani 1 1 d .
H21A H 0.2070 0.7389 -0.1355 0.033 Uiso 1 1 calc R
C23 C -0.1531(6) 1.0522(6) 0.3361(4) 0.0267(14) Uani 1 1 d .
C26 C 0.3587(6) 0.5586(6) -0.1637(4) 0.0272(14) Uani 1 1 d .
C27A C 0.1790(6) 0.7494(5) -0.0091(3) 0.0246(13) Uani 1 1 d .
C28 C 0.6155(6) 0.8585(6) 0.2181(4) 0.0267(14) Uani 1 1 d .
C29A C 0.0879(6) 0.8475(5) -0.0067(4) 0.0218(13) Uani 1 1 d .
C30A C -0.0306(6) 0.5417(6) 0.2788(4) 0.0302(15) Uani 1 1 d .
C31 C 0.5158(6) 0.9502(6) 0.2172(4) 0.0276(14) Uani 1 1 d .
C32 C 0.4622(8) 1.1554(7) 0.2071(6) 0.056(2) Uani 1 1 d .
H32A H 0.4842 1.2333 0.2031 0.067 Uiso 1 1 calc R
C33A C 0.3101(6) 0.6126(6) -0.0849(4) 0.0258(14) Uani 1 1 d .
C34A C 0.3463(7) 0.5680(7) -0.0108(4) 0.0394(17) Uani 1 1 d .
H34A H 0.4023 0.5070 -0.0114 0.047 Uiso 1 1 calc R
C35A C 0.2142(7) 0.7014(7) 0.0656(4) 0.0423(18) Uani 1 1 d .
H35A H 0.1796 0.7290 0.1169 0.051 Uiso 1 1 calc R
C37A C -0.3092(7) 1.2596(6) 0.4852(4) 0.0326(15) Uani 1 1 d .
C38 C 0.5507(7) 1.0674(7) 0.2108(6) 0.048(2) Uani 1 1 d .
H38A H 0.6327 1.0868 0.2091 0.057 Uiso 1 1 calc R
C40A C 0.0880(6) 0.5703(6) 0.2850(4) 0.0253(13) Uani 1 1 d .
H40A H 0.1077 0.6465 0.2877 0.030 Uiso 1 1 calc R
C42 C 0.1764(6) 0.4837(6) 0.2869(4) 0.0295(15) Uani 1 1 d .
C43A C -0.2712(7) 1.2083(6) 0.4118(4) 0.0279(15) Uani 1 1 d .
H43A H -0.3032 1.2341 0.3644 0.033 Uiso 1 1 calc R
C44A C -0.4093(6) 1.3501(5) 0.4915(4) 0.0256(14) Uani 1 1 d .
C45B C -0.1853(7) 1.1183(6) 0.4093(4) 0.0327(16) Uani 1 1 d .
C46B C -0.1336(9) 1.0847(8) 0.4786(5) 0.057(2) Uani 1 1 d .
H46A H -0.0750 1.0257 0.4768 0.068 Uiso 1 1 calc R
C47A C 0.3006(8) 0.6125(7) 0.0648(4) 0.048(2) Uani 1 1 d .
H47A H 0.3274 0.5834 0.1142 0.057 Uiso 1 1 calc R
C48 C 0.1473(8) 0.3728(7) 0.2795(6) 0.050(2) Uani 1 1 d .
H48A H 0.2071 0.3152 0.2804 0.060 Uiso 1 1 calc R
C49B C -0.1682(10) 1.1379(10) 0.5503(5) 0.078(4) Uani 1 1 d .
H49A H -0.1330 1.1145 0.5964 0.093 Uiso 1 1 calc R
C52A C -0.2544(9) 1.2254(8) 0.5539(5) 0.056(3) Uani 1 1 d .
H52A H -0.2764 1.2618 0.6019 0.068 Uiso 1 1 calc R
C53A C -0.0583(7) 0.4303(7) 0.2720(6) 0.056(2) Uani 1 1 d .
H53A H -0.1377 0.4116 0.2682 0.068 Uiso 1 1 calc R
C59 C 0.0331(9) 0.3451(8) 0.2709(8) 0.072(3) Uani 1 1 d .
H59A H 0.0161 0.2700 0.2643 0.086 Uiso 1 1 calc R
C61 C 0.3397(7) 1.1231(7) 0.2094(5) 0.0469(19) Uani 1 1 d .
H61A H 0.2797 1.1804 0.2082 0.056 Uiso 1 1 calc R
N1 N 0.7244(8) 0.7897(8) 0.0114(5) 0.068(2) Uani 1 1 d .
C3 C 0.5468(8) 0.9544(8) 0.0030(5) 0.065(3) Uani 1 1 d .
C4 C 0.7579(9) 0.8966(9) 0.0026(5) 0.062(2) Uani 1 1 d .
H4A H 0.8404 0.9161 -0.0006 0.074 Uiso 1 1 calc R
C5A C 0.8166(10) 0.7046(10) 0.0182(9) 0.089(4) Uani 1 1 d .
H1 H 0.7893 0.6322 0.0080 0.133 Uiso 1 1 calc R
H2 H 0.8281 0.6922 0.0756 0.133 Uiso 1 1 calc R
H3 H 0.8950 0.7315 -0.0245 0.133 Uiso 1 1 calc R
C6 C 0.6703(9) 0.9841(9) -0.0023(6) 0.068(3) Uani 1 1 d .
H6A H 0.6944 1.0622 -0.0091 0.082 Uiso 1 1 calc R
C11A C 0.6077(11) 0.7587(10) 0.0240(8) 0.092(4) Uani 1 1 d .
H11A H 0.5859 0.6791 0.0373 0.110 Uiso 1 1 calc R
C12A C 0.5156(12) 0.8373(10) 0.0186(8) 0.102(4) Uani 1 1 d .
H12A H 0.4334 0.8123 0.0254 0.123 Uiso 1 1 calc R
N2 N 0.2892(10) 0.2230(8) 0.5047(5) 0.085(3) Uani 1 1 d .
C7A C 0.1972(16) 0.3174(13) 0.5115(7) 0.119(6) Uani 1 1 d .
H4 H 0.1487 0.3110 0.5714 0.178 Uiso 1 1 calc R
H5 H 0.1418 0.3105 0.4764 0.178 Uiso 1 1 calc R
H6 H 0.2412 0.3923 0.4912 0.178 Uiso 1 1 calc R
C8 C 0.3273(10) 0.1873(10) 0.5722(7) 0.076(3) Uani 1 1 d .
H8A H 0.2964 0.2200 0.6216 0.091 Uiso 1 1 calc R
C9A C 0.4530(11) 0.0507(8) 0.5001(5) 0.081(3) Uani 1 1 d .
C10 C 0.4166(10) 0.0981(10) 0.5721(7) 0.080(3) Uani 1 1 d .
H10A H 0.4487 0.0732 0.6196 0.095 Uiso 1 1 calc R
C13 C 0.3267(19) 0.1797(13) 0.4380(8) 0.155(8) Uani 1 1 d .
H13A H 0.2974 0.2099 0.3900 0.186 Uiso 1 1 calc R
C14A C 0.4109(19) 0.0876(12) 0.4319(7) 0.153(8) Uani 1 1 d .
H14A H 0.4355 0.0546 0.3823 0.183 Uiso 1 1 calc R

loop_
_atom_site_aniso_label
_atom_site_aniso_U_11
_atom_site_aniso_U_22
_atom_site_aniso_U_33
_atom_site_aniso_U_23
_atom_site_aniso_U_13
_atom_site_aniso_U_12
Eu1 0.01410(18) 0.01901(19) 0.02439(19) -0.00576(12) -0.00610(12) 0.00569(12)
Eu2 0.01628(18) 0.02087(19) 0.02542(19) -0.00715(12) -0.00765(12) 0.00787(13)
O3 0.023(2) 0.020(2) 0.058(3) -0.0102(19) -0.015(2) 0.0029(19)
O4 0.025(2) 0.018(2) 0.053(3) -0.0024(18) -0.013(2) 0.0083(19)
O5 0.014(2) 0.038(3) 0.052(3) -0.002(2) -0.0099(19) 0.006(2)
O6 0.025(3) 0.024(2) 0.062(3) 0.004(2) -0.020(2) 0.0045(19)
O7 0.039(3) 0.029(2) 0.026(2) -0.0098(17) -0.0057(19) 0.014(2)
O8 0.042(3) 0.029(2) 0.024(2) -0.0038(17) -0.0121(19) 0.016(2)
O9 0.023(2) 0.028(2) 0.052(3) -0.0093(19) -0.014(2) 0.009(2)
O10 0.040(3) 0.024(2) 0.029(2) -0.0051(17) -0.0093(19) 0.016(2)
O11 0.045(3) 0.031(2) 0.030(2) -0.0120(17) -0.018(2) 0.021(2)
O13 0.043(3) 0.033(2) 0.032(2) -0.0126(18) -0.016(2) 0.019(2)
O14 0.018(2) 0.021(2) 0.058(3) -0.0006(19) -0.017(2) 0.0012(18)
O16 0.017(2) 0.029(3) 0.065(3) -0.006(2) -0.013(2) 0.0016(19)
O17 0.041(3) 0.030(2) 0.031(2) -0.0049(18) -0.014(2) 0.017(2)
O22 0.024(3) 0.026(2) 0.062(3) -0.005(2) -0.021(2) 0.008(2)
O24 0.051(3) 0.034(3) 0.031(2) -0.0064(19) -0.008(2) 0.022(2)
O25 0.058(4) 0.042(3) 0.031(2) -0.012(2) -0.017(2) 0.028(3)
C12 0.025(3) 0.026(3) 0.025(3) -0.002(2) -0.008(2) 0.008(3)
C15 0.022(3) 0.032(4) 0.031(3) -0.013(3) -0.009(3) 0.010(3)
C18 0.022(3) 0.021(3) 0.030(3) -0.008(2) -0.009(2) 0.001(3)
C19 0.017(3) 0.032(4) 0.028(3) -0.007(2) -0.009(2) 0.006(3)
C20 0.015(3) 0.025(3) 0.031(3) -0.013(2) -0.006(2) 0.004(2)
C21A 0.031(4) 0.025(3) 0.030(3) -0.009(2) -0.013(3) 0.013(3)
C23 0.017(3) 0.038(4) 0.026(3) -0.009(3) -0.005(2) 0.006(3)
C26 0.022(3) 0.031(4) 0.029(3) -0.008(2) -0.006(3) 0.014(3)
C27A 0.027(3) 0.025(3) 0.020(3) -0.003(2) -0.006(2) 0.011(3)
C28 0.022(3) 0.034(4) 0.028(3) -0.005(2) -0.015(2) 0.006(3)
C29A 0.022(3) 0.015(3) 0.030(3) -0.007(2) -0.009(2) 0.005(2)
C30A 0.017(3) 0.028(3) 0.047(4) -0.010(3) -0.009(3) 0.005(3)
C31 0.021(3) 0.026(3) 0.040(3) -0.009(3) -0.014(3) 0.007(3)
C32 0.048(5) 0.026(4) 0.115(7) -0.028(4) -0.047(5) 0.009(4)
C33A 0.027(4) 0.025(3) 0.030(3) -0.011(2) -0.013(3) 0.012(3)
C34A 0.042(4) 0.045(4) 0.036(3) -0.015(3) -0.016(3) 0.029(4)
C35A 0.048(5) 0.054(5) 0.030(3) -0.015(3) -0.018(3) 0.025(4)
C37A 0.036(4) 0.037(4) 0.024(3) -0.008(3) -0.007(3) 0.019(3)
C38 0.027(4) 0.031(4) 0.097(6) -0.023(4) -0.030(4) 0.007(3)
C40A 0.021(3) 0.023(3) 0.034(3) -0.006(2) -0.010(2) 0.000(2)
C42 0.022(3) 0.031(4) 0.037(3) -0.009(3) -0.010(3) 0.009(3)
C43A 0.033(4) 0.027(3) 0.025(3) -0.002(2) -0.012(3) 0.012(3)
C44A 0.028(4) 0.022(3) 0.024(3) -0.007(2) -0.003(3) 0.009(3)
C45B 0.041(4) 0.032(4) 0.032(3) -0.012(3) -0.019(3) 0.022(3)
C46B 0.065(6) 0.074(6) 0.054(4) -0.040(4) -0.039(4) 0.054(5)
C47A 0.061(5) 0.055(5) 0.032(3) -0.011(3) -0.021(3) 0.035(4)
C48 0.032(4) 0.027(4) 0.105(6) -0.028(4) -0.034(4) 0.020(3)
C49B 0.097(8) 0.117(9) 0.049(5) -0.049(5) -0.052(5) 0.086(7)
C52A 0.082(7) 0.069(6) 0.043(4) -0.039(4) -0.042(4) 0.052(5)
C53A 0.021(4) 0.037(4) 0.126(7) -0.033(4) -0.034(4) 0.006(3)
C59 0.048(6) 0.038(5) 0.155(9) -0.049(5) -0.049(6) 0.018(4)
C61 0.031(4) 0.035(4) 0.086(5) -0.026(4) -0.027(4) 0.020(3)
N1 0.055(5) 0.086(6) 0.059(4) 0.010(4) -0.025(4) -0.014(5)
C3 0.055(6) 0.071(6) 0.056(5) 0.020(4) -0.017(4) -0.011(4)
C4 0.053(6) 0.081(7) 0.054(5) -0.015(4) -0.018(4) 0.012(5)
C5A 0.040(6) 0.065(7) 0.166(11) -0.037(7) -0.026(6) -0.002(5)
C6 0.050(6) 0.071(7) 0.084(6) -0.011(5) -0.021(5) -0.003(5)
C11A 0.069(8) 0.060(7) 0.143(10) 0.012(6) -0.049(7) -0.001(6)
C12A 0.068(8) 0.073(7) 0.147(11) 0.020(7) -0.029(7) -0.002(6)
N2 0.129(9) 0.077(6) 0.031(4) 0.004(4) -0.001(5) -0.036(6)
C7A 0.188(17) 0.113(10) 0.053(6) -0.012(6) -0.040(8) 0.083(11)
C8 0.058(6) 0.079(7) 0.082(7) -0.033(6) 0.005(5) -0.001(6)
C9A 0.126(10) 0.057(6) 0.047(5) -0.006(4) -0.005(5) -0.012(6)
C10 0.066(7) 0.100(9) 0.084(7) -0.046(6) -0.020(5) -0.004(6)
C13 0.29(2) 0.096(10) 0.079(8) -0.016(7) -0.056(11) 0.098(13)
C14A 0.30(2) 0.107(10) 0.060(6) -0.024(6) -0.072(9) 0.105(13)

loop_
_atom_type_symbol
_atom_type_description
_atom_type_scat_dispersion_real
_atom_type_scat_dispersion_imag
_atom_type_scat_source
C C 0.0033 0.0016 'International Tables Vol C Tables 4.2.6.8 and 6.1.1.4'
H H 0.0000 0.0000 'International Tables Vol C Tables 4.2.6.8 and 6.1.1.4'
Eu Eu -0.1578 3.6682 'International Tables Vol C Tables 4.2.6.8 and 6.1.1.4'
N N 0.0061 0.0033 'International Tables Vol C Tables 4.2.6.8 and 6.1.1.4'
O O 0.0106 0.0060 'International Tables Vol C Tables 4.2.6.8 and 6.1.1.4'

loop_
_geom_angle_atom_site_label_1
_geom_angle_atom_site_label_2
_geom_angle_atom_site_label_3
_geom_angle
_geom_angle_site_symmetry_1
_geom_angle_site_symmetry_3
O5 Eu1 O7 93.34(18) 1_455 .
O5 Eu1 O4 76.55(17) 1_455 .
O7 Eu1 O4 84.98(16) . .
O5 Eu1 O8 84.01(16) 1_455 .
O7 Eu1 O8 75.89(15) . .
O4 Eu1 O8 151.81(17) . .
O5 Eu1 O14 155.89(17) 1_455 .
O7 Eu1 O14 98.08(17) . .
O4 Eu1 O14 125.43(15) . .
O8 Eu1 O14 78.34(16) . .
O5 Eu1 O10 100.70(17) 1_455 .
O7 Eu1 O10 155.72(16) . .
O4 Eu1 O10 79.23(15) . .
O8 Eu1 O10 124.94(14) . .
O14 Eu1 O10 76.79(16) . .
O5 Eu1 O11 80.12(18) 1_455 .
O7 Eu1 O11 150.07(14) . .
O4 Eu1 O11 121.00(15) . .
O8 Eu1 O11 74.40(14) . .
O14 Eu1 O11 79.40(16) . .
O10 Eu1 O11 53.19(14) . .
O5 Eu1 O3 151.02(15) 1_455 .
O7 Eu1 O3 79.94(17) . .
O4 Eu1 O3 74.80(15) . .
O8 Eu1 O3 120.74(15) . .
O14 Eu1 O3 52.70(14) . .
O10 Eu1 O3 78.20(16) . .
O11 Eu1 O3 118.89(15) . .
O5 Eu1 C23 91.42(19) 1_455 .
O7 Eu1 C23 172.81(17) . .
O4 Eu1 C23 101.40(17) . .
O8 Eu1 C23 99.27(16) . .
O14 Eu1 C23 75.55(17) . .
O10 Eu1 C23 26.79(16) . .
O11 Eu1 C23 26.45(16) . .
O3 Eu1 C23 98.39(17) . .
O5 Eu1 C15 175.21(16) 1_455 .
O7 Eu1 C15 89.44(18) . .
O4 Eu1 C15 99.83(18) . .
O8 Eu1 C15 100.47(18) . .
O14 Eu1 C15 26.57(17) . .
O10 Eu1 C15 75.38(17) . .
O11 Eu1 C15 99.36(18) . .
O3 Eu1 C15 26.14(17) . .
C23 Eu1 C15 86.20(19) . .
O25 Eu2 O16 93.5(2) 2_576 1_655
O25 Eu2 O6 83.36(18) 2_576 .
O16 Eu2 O6 76.66(16) 1_655 .
O25 Eu2 O17 77.46(16) 2_576 1_645
O16 Eu2 O17 84.01(17) 1_655 1_645
O6 Eu2 O17 151.79(18) . 1_645
O25 Eu2 O22 99.89(19) 2_576 .
O16 Eu2 O22 155.70(17) 1_655 .
O6 Eu2 O22 124.80(16) . .
O17 Eu2 O22 79.25(16) 1_645 .
O25 Eu2 O24 155.34(17) 2_576 2_665
O16 Eu2 O24 98.17(18) 1_655 2_665
O6 Eu2 O24 78.33(17) . 2_665
O17 Eu2 O24 125.23(15) 1_645 2_665
O22 Eu2 O24 77.75(17) . 2_665
O25 Eu2 O9 80.36(18) 2_576 .
O16 Eu2 O9 150.88(16) 1_655 .
O6 Eu2 O9 74.37(16) . .
O17 Eu2 O9 121.58(16) 1_645 .
O22 Eu2 O9 52.57(15) . .
O24 Eu2 O9 78.91(16) 2_665 .
O25 Eu2 O13 151.88(15) 2_576 2_665
O16 Eu2 O13 80.04(18) 1_655 2_665
O6 Eu2 O13 120.87(16) . 2_665
O17 Eu2 O13 74.68(14) 1_645 2_665
O22 Eu2 O13 78.63(17) . 2_665
O24 Eu2 O13 52.39(15) 2_665 2_665
O9 Eu2 O13 117.84(16) . 2_665
O25 Eu2 C19 90.8(2) 2_576 .
O16 Eu2 C19 173.75(16) 1_655 .
O6 Eu2 C19 99.33(17) . .
O17 Eu2 C19 101.40(17) 1_645 .
O22 Eu2 C19 26.43(17) . .
O24 Eu2 C19 76.19(18) 2_665 .
O9 Eu2 C19 26.16(17) . .
O13 Eu2 C19 98.25(18) 2_665 .
O25 Eu2 C26 175.87(19) 2_576 2_665
O16 Eu2 C26 89.2(2) 1_655 2_665
O6 Eu2 C26 100.35(18) . 2_665
O17 Eu2 C26 99.69(16) 1_645 2_665
O22 Eu2 C26 76.54(18) . 2_665
O24 Eu2 C26 26.47(16) 2_665 2_665
O9 Eu2 C26 98.83(17) . 2_665
O13 Eu2 C26 25.92(16) 2_665 2_665
C19 Eu2 C26 86.82(19) . 2_665
C15 O3 Eu1 91.3(4) . .
C12 O4 Eu1 159.3(4) . .
C28 O5 Eu1 164.9(4) . 1_655
C28 O6 Eu2 160.7(4) . .
C29A O7 Eu1 165.6(4) . .
C29A O8 Eu1 162.5(4) 2_575 .
C19 O9 Eu2 92.4(4) . .
C23 O10 Eu1 92.9(3) . .
C23 O11 Eu1 92.0(4) . .
C26 O13 Eu2 92.8(4) . 2_665
C15 O14 Eu1 93.3(4) . .
C12 O16 Eu2 165.7(4) . 1_455
C44A O17 Eu2 156.2(4) . 1_465
C19 O22 Eu2 93.5(4) . .
C26 O24 Eu2 93.8(4) . 2_665
C44A O25 Eu2 166.1(5) . 2_576
O4 C12 O16 124.5(6) . .
O4 C12 C30A 117.8(6) . .
O16 C12 C30A 117.6(5) . .
O3 C15 O14 122.7(6) . .
O3 C15 C20 119.4(6) . .
O14 C15 C20 118.0(6) . .
O3 C15 Eu1 62.6(4) . .
O14 C15 Eu1 60.1(3) . .
C20 C15 Eu1 177.6(5) . .
C20 C18 C31 120.4(6) . .
C20 C18 H18A 119.8 . .
C31 C18 H18A 119.8 . .
O9 C19 O22 121.4(6) . .
O9 C19 C42 120.3(6) . .
O22 C19 C42 118.3(6) . .
O9 C19 Eu2 61.4(3) . .
O22 C19 Eu2 60.0(3) . .
C42 C19 Eu2 176.8(5) . .
C61 C20 C18 119.5(6) . .
C61 C20 C15 118.9(6) . .
C18 C20 C15 121.5(6) . .
C27A C21A C33A 120.2(6) . .
C27A C21A H21A 119.9 . .
C33A C21A H21A 119.9 . .
O11 C23 O10 121.7(6) . .
O11 C23 C45B 119.6(6) . .
O10 C23 C45B 118.7(5) . .
O11 C23 Eu1 61.6(3) . .
O10 C23 Eu1 60.3(3) . .
C45B C23 Eu1 173.8(5) . .
O13 C26 O24 121.0(6) . .
O13 C26 C33A 120.7(6) . .
O24 C26 C33A 118.3(5) . .
O13 C26 Eu2 61.3(3) . 2_665
O24 C26 Eu2 59.8(3) . 2_665
C33A C26 Eu2 177.8(4) . 2_665
C21A C27A C35A 119.4(6) . .
C21A C27A C29A 121.1(5) . .
C35A C27A C29A 119.5(5) . .
O5 C28 O6 125.0(6) . .
O5 C28 C31 117.7(6) . .
O6 C28 C31 117.3(6) . .
O8 C29A O7 124.6(6) 2_575 .
O8 C29A C27A 117.7(5) 2_575 .
O7 C29A C27A 117.6(5) . .
C53A C30A C40A 120.4(7) . .
C53A C30A C12 119.1(6) . .
C40A C30A C12 120.4(6) . .
C38 C31 C18 120.0(6) . .
C38 C31 C28 118.3(6) . .
C18 C31 C28 121.6(6) . .
C38 C32 C61 118.4(7) . .
C38 C32 H32A 120.8 . .
C61 C32 H32A 120.8 . .
C34A C33A C21A 119.5(6) . .
C34A C33A C26 118.9(6) . .
C21A C33A C26 121.6(5) . .
C33A C34A C47A 121.1(6) . .
C33A C34A H34A 119.4 . .
C47A C34A H34A 119.4 . .
C47A C35A C27A 120.8(6) . .
C47A C35A H35A 119.6 . .
C27A C35A H35A 119.6 . .
C52A C37A C43A 119.5(6) . .
C52A C37A C44A 119.9(6) . .
C43A C37A C44A 120.6(6) . .
C31 C38 C32 120.1(7) . .
C31 C38 H38A 119.9 . .
C32 C38 H38A 119.9 . .
C42 C40A C30A 119.2(6) . .
C42 C40A H40A 120.4 . .
C30A C40A H40A 120.4 . .
C48 C42 C40A 119.6(7) . .
C48 C42 C19 119.9(6) . .
C40A C42 C19 120.6(6) . .
C45B C43A C37A 120.2(6) . .
C45B C43A H43A 119.9 . .
C37A C43A H43A 119.9 . .
O17 C44A O25 124.5(6) . .
O17 C44A C37A 118.1(5) . .
O25 C44A C37A 117.3(5) . .
C46B C45B C43A 119.3(6) . .
C46B C45B C23 118.9(6) . .
C43A C45B C23 121.7(6) . .
C49B C46B C45B 120.6(7) . .
C49B C46B H46A 119.7 . .
C45B C46B H46A 119.7 . .
C34A C47A C35A 118.8(6) . .
C34A C47A H47A 120.6 . .
C35A C47A H47A 120.6 . .
C42 C48 C59 121.6(7) . .
C42 C48 H48A 119.2 . .
C59 C48 H48A 119.2 . .
C46B C49B C52A 120.5(7) . .
C46B C49B H49A 119.8 . .
C52A C49B H49A 119.8 . .
C49B C52A C37A 119.9(6) . .
C49B C52A H52A 120.1 . .
C37A C52A H52A 120.1 . .
C59 C53A C30A 119.7(8) . .
C59 C53A H53A 120.1 . .
C30A C53A H53A 120.1 . .
C53A C59 C48 119.4(8) . .
C53A C59 H59A 120.3 . .
C48 C59 H59A 120.3 . .
C20 C61 C32 121.4(7) . .
C20 C61 H61A 119.3 . .
C32 C61 H61A 119.3 . .
C11A N1 C4 121.5(11) . .
C11A N1 C5A 120.8(9) . .
C4 N1 C5A 117.2(9) . .
C6 C3 C12A 117.1(10) . .
C6 C3 C3 120.7(11) . 2_675
C12A C3 C3 122.1(11) . 2_675
N1 C4 C6 119.8(10) . .
N1 C4 H4A 120.1 . .
C6 C4 H4A 120.1 . .
N1 C5A H1 109.5 . .
N1 C5A H2 109.5 . .
H1 C5A H2 109.5 . .
N1 C5A H3 109.5 . .
H1 C5A H3 109.5 . .
H2 C5A H3 109.5 . .
C3 C6 C4 119.9(9) . .
C3 C6 H6A 120.1 . .
C4 C6 H6A 120.1 . .
N1 C11A C12A 122.9(11) . .
N1 C11A H11A 118.5 . .
C12A C11A H11A 118.5 . .
C11A C12A C3 118.4(11) . .
C11A C12A H12A 120.8 . .
C3 C12A H12A 120.8 . .
C8 N2 C13 121.7(13) . .
C8 N2 C7A 115.5(9) . .
C13 N2 C7A 122.8(11) . .
N2 C7A H4 109.5 . .
N2 C7A H5 109.5 . .
H4 C7A H5 109.5 . .
N2 C7A H6 109.5 . .
H4 C7A H6 109.5 . .
H5 C7A H6 109.5 . .
N2 C8 C10 120.0(10) . .
N2 C8 H8A 120.0 . .
C10 C8 H8A 120.0 . .
C10 C9A C14A 121.8(12) . .
C10 C9A C9A 117.8(11) . 2_656
C14A C9A C9A 120.4(11) . 2_656
C9A C10 C8 117.0(10) . .
C9A C10 H10A 121.5 . .
C8 C10 H10A 121.5 . .
N2 C13 C14A 123.2(13) . .
N2 C13 H13A 118.4 . .
C14A C13 H13A 118.4 . .
C9A C14A C13 116.2(12) . .
C9A C14A H14A 121.9 . .
C13 C14A H14A 121.9 . .

loop_
_geom_bond_atom_site_label_1
_geom_bond_atom_site_label_2
_geom_bond_distance
_geom_bond_site_symmetry_2
Eu1 O5 2.351(5) 1_455
Eu1 O7 2.353(4) .
Eu1 O4 2.360(4) .
Eu1 O8 2.400(4) .
Eu1 O14 2.442(4) .
Eu1 O10 2.446(4) .
Eu1 O11 2.475(4) .
Eu1 O3 2.496(5) .
Eu1 C23 2.812(6) .
Eu1 C15 2.811(7) .
Eu2 O25 2.336(5) 2_576
Eu2 O16 2.345(5) 1_655
Eu2 O6 2.383(4) .
Eu2 O17 2.370(4) 1_645
Eu2 O22 2.457(5) .
Eu2 O24 2.469(4) 2_665
Eu2 O9 2.488(5) .
Eu2 O13 2.505(5) 2_665
Eu2 C19 2.831(6) .
Eu2 C26 2.852(6) 2_665
O3 C15 1.239(8) .
O4 C12 1.264(8) .
O5 C28 1.236(8) .
O5 Eu1 2.351(5) 1_655
O6 C28 1.245(8) .
O7 C29A 1.252(7) .
O8 C29A 1.239(7) 2_575
O9 C19 1.249(8) .
O10 C23 1.269(8) .
O11 C23 1.253(7) .
O13 C26 1.248(7) .
O13 Eu2 2.505(5) 2_665
O14 C15 1.259(8) .
O16 C12 1.232(8) .
O16 Eu2 2.345(5) 1_455
O17 C44A 1.232(7) .
O17 Eu2 2.370(4) 1_465
O22 C19 1.262(8) .
O24 C26 1.274(8) .
O24 Eu2 2.469(4) 2_665
O25 C44A 1.246(8) .
O25 Eu2 2.336(5) 2_576
C12 C30A 1.512(9) .
C15 C20 1.506(9) .
C18 C20 1.391(9) .
C18 C31 1.383(9) .
C18 H18A 0.9300 .
C19 C42 1.515(9) .
C20 C61 1.381(10) .
C21A C27A 1.386(8) .
C21A C33A 1.393(9) .
C21A H21A 0.9300 .
C23 C45B 1.497(9) .
C26 C33A 1.495(9) .
C26 Eu2 2.852(6) 2_665
C27A C35A 1.386(9) .
C27A C29A 1.502(8) .
C28 C31 1.515(9) .
C29A O8 1.239(7) 2_575
C30A C53A 1.371(10) .
C30A C40A 1.395(9) .
C31 C38 1.403(10) .
C32 C38 1.402(11) .
C32 C61 1.401(11) .
C32 H32A 0.9300 .
C33A C34A 1.376(9) .
C34A C47A 1.387(9) .
C34A H34A 0.9300 .
C35A C47A 1.389(10) .
C35A H35A 0.9300 .
C37A C52A 1.401(10) .
C37A C43A 1.393(9) .
C37A C44A 1.504(9) .
C38 H38A 0.9300 .
C40A C42 1.387(9) .
C40A H40A 0.9300 .
C42 C48 1.373(10) .
C43A C45B 1.393(9) .
C43A H43A 0.9300 .
C45B C46B 1.386(10) .
C46B C49B 1.382(10) .
C46B H46A 0.9300 .
C47A H47A 0.9300 .
C48 C59 1.360(12) .
C48 H48A 0.9300 .
C49B C52A 1.375(11) .
C49B H49A 0.9300 .
C52A H52A 0.9300 .
C53A C59 1.397(11) .
C53A H53A 0.9300 .
C59 H59A 0.9300 .
C61 H61A 0.9300 .
N1 C11A 1.297(13) .
N1 C4 1.276(12) .
N1 C5A 1.414(13) .
C3 C6 1.391(12) .
C3 C12A 1.370(14) .
C3 C3 1.471(19) 2_675
C4 C6 1.393(13) .
C4 H4A 0.9300 .
C5A H1 0.9600 .
C5A H2 0.9600 .
C5A H3 0.9600 .
C6 H6A 0.9300 .
C11A C12A 1.361(15) .
C11A H11A 0.9300 .
C12A H12A 0.9300 .
N2 C8 1.275(14) .
N2 C13 1.246(15) .
N2 C7A 1.477(15) .
C7A H4 0.9600 .
C7A H5 0.9600 .
C7A H6 0.9600 .
C8 C10 1.414(15) .
C8 H8A 0.9300 .
C9A C10 1.347(13) .
C9A C14A 1.310(16) .
C9A C9A 1.55(2) 2_656
C10 H10A 0.9300 .
C13 C14A 1.400(18) .
C13 H13A 0.9300 .
C14A H14A 0.9300 .

loop_
_geom_torsion_atom_site_label_1
_geom_torsion_atom_site_label_2
_geom_torsion_atom_site_label_3
_geom_torsion_atom_site_label_4
_geom_torsion
_geom_torsion_site_symmetry_1
_geom_torsion_site_symmetry_4
O5 Eu1 O3 C15 -171.6(3) 1_455 .
O7 Eu1 O3 C15 109.8(4) . .
O4 Eu1 O3 C15 -162.7(4) . .
O8 Eu1 O3 C15 43.0(4) . .
O14 Eu1 O3 C15 1.5(3) . .
O10 Eu1 O3 C15 -80.8(4) . .
O11 Eu1 O3 C15 -45.4(4) . .
C23 Eu1 O3 C15 -63.1(4) . .
O5 Eu1 O4 C12 42.2(12) 1_455 .
O7 Eu1 O4 C12 -52.4(12) . .
O8 Eu1 O4 C12 -5.5(14) . .
O14 Eu1 O4 C12 -148.8(12) . .
O10 Eu1 O4 C12 146.1(13) . .
O11 Eu1 O4 C12 111.8(12) . .
O3 Eu1 O4 C12 -133.4(13) . .
C23 Eu1 O4 C12 130.9(12) . .
C15 Eu1 O4 C12 -141.0(12) . .
O25 Eu2 O6 C28 58.2(15) 2_576 .
O16 Eu2 O6 C28 -37.0(14) 1_655 .
O17 Eu2 O6 C28 11.0(16) 1_645 .
O22 Eu2 O6 C28 155.7(14) . .
O24 Eu2 O6 C28 -138.4(15) 2_665 .
O9 Eu2 O6 C28 140.0(15) . .
O13 Eu2 O6 C28 -106.5(14) 2_665 .
C19 Eu2 O6 C28 147.9(14) . .
C26 Eu2 O6 C28 -123.6(15) 2_665 .
O5 Eu1 O7 C29A 133.9(17) 1_455 .
O4 Eu1 O7 C29A -149.9(17) . .
O8 Eu1 O7 C29A 51.0(17) . .
O14 Eu1 O7 C29A -24.8(17) . .
O10 Eu1 O7 C29A -100.5(17) . .
O11 Eu1 O7 C29A 58.0(19) . .
O3 Eu1 O7 C29A -74.5(17) . .
C15 Eu1 O7 C29A -50.0(17) . .
O5 Eu1 O8 C29A -62.6(14) 1_455 2_575
O7 Eu1 O8 C29A 32.4(14) . 2_575
O4 Eu1 O8 C29A -16.3(16) . 2_575
O14 Eu1 O8 C29A 133.9(14) . 2_575
O10 Eu1 O8 C29A -161.5(14) . 2_575
O11 Eu1 O8 C29A -144.0(15) . 2_575
O3 Eu1 O8 C29A 101.3(14) . 2_575
C23 Eu1 O8 C29A -153.1(14) . 2_575
C15 Eu1 O8 C29A 119.1(14) . 2_575
O25 Eu2 O9 C19 -112.2(4) 2_576 .
O16 Eu2 O9 C19 168.1(4) 1_655 .
O6 Eu2 O9 C19 162.0(4) . .
O17 Eu2 O9 C19 -43.5(4) 1_645 .
O22 Eu2 O9 C19 -1.8(3) . .
O24 Eu2 O9 C19 81.2(4) 2_665 .
O13 Eu2 O9 C19 45.0(4) 2_665 .
C26 Eu2 O9 C19 63.7(4) 2_665 .
O5 Eu1 O10 C23 -71.4(4) 1_455 .
O7 Eu1 O10 C23 164.3(4) . .
O4 Eu1 O10 C23 -145.4(4) . .
O8 Eu1 O10 C23 18.7(4) . .
O14 Eu1 O10 C23 84.0(4) . .
O11 Eu1 O10 C23 -2.5(4) . .
O3 Eu1 O10 C23 138.1(4) . .
C15 Eu1 O10 C23 111.4(4) . .
O5 Eu1 O11 C23 114.0(4) 1_455 .
O7 Eu1 O11 C23 -166.6(4) . .
O4 Eu1 O11 C23 46.3(4) . .
O8 Eu1 O11 C23 -159.5(4) . .
O14 Eu1 O11 C23 -78.8(4) . .
O10 Eu1 O11 C23 2.5(4) . .
O3 Eu1 O11 C23 -42.7(4) . .
C15 Eu1 O11 C23 -61.2(4) . .
O5 Eu1 O14 C15 170.4(4) 1_455 .
O7 Eu1 O14 C15 -72.2(4) . .
O4 Eu1 O14 C15 17.4(4) . .
O8 Eu1 O14 C15 -145.9(4) . .
O10 Eu1 O14 C15 83.7(4) . .
O11 Eu1 O14 C15 138.1(4) . .
O3 Eu1 O14 C15 -1.4(3) . .
C23 Eu1 O14 C15 111.3(4) . .
O25 Eu2 O22 C19 71.4(4) 2_576 .
O16 Eu2 O22 C19 -166.2(4) 1_655 .
O6 Eu2 O22 C19 -17.3(4) . .
O17 Eu2 O22 C19 146.5(4) 1_645 .
O24 Eu2 O22 C19 -83.6(4) 2_665 .
O9 Eu2 O22 C19 1.8(3) . .
O13 Eu2 O22 C19 -137.2(4) 2_665 .
C26 Eu2 O22 C19 -110.7(4) 2_665 .
Eu1 O4 C12 O16 -64.5(15) . .
Eu1 O4 C12 C30A 119.2(11) . .
Eu2 O16 C12 O4 67(2) 1_455 .
Eu2 O16 C12 C30A -116.8(17) 1_455 .
Eu1 O3 C15 O14 -2.7(6) . .
Eu1 O3 C15 C20 178.3(5) . .
Eu1 O14 C15 O3 2.7(6) . .
Eu1 O14 C15 C20 -178.3(5) . .
O7 Eu1 C15 O3 -67.9(4) . .
O4 Eu1 C15 O3 16.9(4) . .
O8 Eu1 C15 O3 -143.4(4) . .
O14 Eu1 C15 O3 -177.4(6) . .
O10 Eu1 C15 O3 93.0(4) . .
O11 Eu1 C15 O3 140.9(4) . .
C23 Eu1 C15 O3 117.8(4) . .
O7 Eu1 C15 O14 109.5(4) . .
O4 Eu1 C15 O14 -165.7(3) . .
O8 Eu1 C15 O14 34.0(4) . .
O10 Eu1 C15 O14 -89.6(4) . .
O11 Eu1 C15 O14 -41.7(4) . .
O3 Eu1 C15 O14 177.4(6) . .
C23 Eu1 C15 O14 -64.8(4) . .
Eu2 O9 C19 O22 3.2(6) . .
Eu2 O9 C19 C42 -176.9(5) . .
Eu2 O22 C19 O9 -3.3(6) . .
Eu2 O22 C19 C42 176.8(5) . .
O6 Eu2 C19 O9 -17.5(4) . .
O17 Eu2 C19 O9 143.3(3) 1_645 .
O22 Eu2 C19 O9 176.8(6) . .
O24 Eu2 C19 O9 -92.9(4) 2_665 .
O13 Eu2 C19 O9 -140.8(4) 2_665 .
C26 Eu2 C19 O9 -117.5(4) 2_665 .
O25 Eu2 C19 O22 -111.0(4) 2_576 .
O6 Eu2 C19 O22 165.6(4) . .
O17 Eu2 C19 O22 -33.6(4) 1_645 .
O24 Eu2 C19 O22 90.2(4) 2_665 .
O9 Eu2 C19 O22 -176.8(6) . .
O13 Eu2 C19 O22 42.3(4) 2_665 .
C26 Eu2 C19 O22 65.7(4) 2_665 .
C31 C18 C20 C61 -3.3(9) . .
C31 C18 C20 C15 172.8(5) . .
O3 C15 C20 C61 -173.0(6) . .
O14 C15 C20 C61 8.0(9) . .
O3 C15 C20 C18 10.9(9) . .
O14 C15 C20 C18 -168.1(5) . .
Eu1 O11 C23 O10 -4.6(6) . .
Eu1 O11 C23 C45B 173.0(6) . .
Eu1 O10 C23 O11 4.7(6) . .
Eu1 O10 C23 C45B -173.0(5) . .
O5 Eu1 C23 O11 -64.2(4) 1_455 .
O4 Eu1 C23 O11 -140.8(4) . .
O8 Eu1 C23 O11 19.9(4) . .
O14 Eu1 C23 O11 95.3(4) . .
O10 Eu1 C23 O11 -175.5(6) . .
O3 Eu1 C23 O11 143.1(4) . .
C15 Eu1 C23 O11 120.0(4) . .
O5 Eu1 C23 O10 111.3(4) 1_455 .
O4 Eu1 C23 O10 34.7(4) . .
O8 Eu1 C23 O10 -164.6(4) . .
O14 Eu1 C23 O10 -89.3(4) . .
O11 Eu1 C23 O10 175.5(6) . .
O3 Eu1 C23 O10 -41.4(4) . .
C15 Eu1 C23 O10 -64.6(4) . .
Eu2 O13 C26 O24 -1.2(7) 2_665 .
Eu2 O13 C26 C33A -178.9(6) 2_665 .
Eu2 O24 C26 O13 1.2(7) 2_665 .
Eu2 O24 C26 C33A 178.9(5) 2_665 .
C33A C21A C27A C35A 1.7(10) . .
C33A C21A C27A C29A -178.2(6) . .
Eu1 O5 C28 O6 -69(2) 1_655 .
Eu1 O5 C28 C31 113.9(17) 1_655 .
Eu2 O6 C28 O5 55.9(18) . .
Eu2 O6 C28 C31 -126.7(13) . .
Eu1 O7 C29A O8 -70(2) . 2_575
Eu1 O7 C29A C27A 113.2(16) . .
C21A C27A C29A O8 -14.3(9) . 2_575
C35A C27A C29A O8 165.8(6) . 2_575
C21A C27A C29A O7 163.0(6) . .
C35A C27A C29A O7 -16.8(9) . .
O4 C12 C30A C53A -162.3(7) . .
O16 C12 C30A C53A 21.2(9) . .
O4 C12 C30A C40A 19.0(9) . .
O16 C12 C30A C40A -157.6(6) . .
C20 C18 C31 C38 1.8(9) . .
C20 C18 C31 C28 -176.2(5) . .
O5 C28 C31 C38 -13.7(9) . .
O6 C28 C31 C38 168.7(6) . .
O5 C28 C31 C18 164.4(6) . .
O6 C28 C31 C18 -13.2(9) . .
C27A C21A C33A C34A -3.2(11) . .
C27A C21A C33A C26 176.1(6) . .
O13 C26 C33A C34A -171.6(7) . .
O24 C26 C33A C34A 10.6(10) . .
O13 C26 C33A C21A 9.1(10) . .
O24 C26 C33A C21A -168.7(6) . .
C21A C33A C34A C47A 1.4(12) . .
C26 C33A C34A C47A -177.9(7) . .
C21A C27A C35A C47A 1.7(12) . .
C29A C27A C35A C47A -178.5(7) . .
C18 C31 C38 C32 0.0(11) . .
C28 C31 C38 C32 178.1(7) . .
C61 C32 C38 C31 -0.3(13) . .
C53A C30A C40A C42 -2.0(10) . .
C12 C30A C40A C42 176.7(5) . .
C30A C40A C42 C48 2.4(10) . .
C30A C40A C42 C19 -177.4(6) . .
O9 C19 C42 C48 165.2(7) . .
O22 C19 C42 C48 -14.9(9) . .
O9 C19 C42 C40A -15.0(9) . .
O22 C19 C42 C40A 164.9(6) . .
C52A C37A C43A C45B 4.1(11) . .
C44A C37A C43A C45B -175.2(7) . .
Eu2 O17 C44A O25 68.9(14) 1_465 .
Eu2 O17 C44A C37A -115.2(10) 1_465 .
Eu2 O25 C44A O17 -64(2) 2_576 .
Eu2 O25 C44A C37A 120.4(19) 2_576 .
C52A C37A C44A O17 164.4(7) . .
C43A C37A C44A O17 -16.4(10) . .
C52A C37A C44A O25 -19.5(11) . .
C43A C37A C44A O25 159.8(6) . .
C37A C43A C45B C46B -3.2(12) . .
C37A C43A C45B C23 173.2(6) . .
O11 C23 C45B C46B -166.2(7) . .
O10 C23 C45B C46B 11.5(11) . .
O11 C23 C45B C43A 17.4(10) . .
O10 C23 C45B C43A -164.9(6) . .
C43A C45B C46B C49B 1.2(14) . .
C23 C45B C46B C49B -175.3(9) . .
C33A C34A C47A C35A 1.8(13) . .
C27A C35A C47A C34A -3.4(13) . .
C40A C42 C48 C59 -0.5(12) . .
C19 C42 C48 C59 179.3(8) . .
C45B C46B C49B C52A -0.1(17) . .
C46B C49B C52A C37A 1.0(17) . .
C43A C37A C52A C49B -3.0(14) . .
C44A C37A C52A C49B 176.3(9) . .
C40A C30A C53A C59 -0.3(13) . .
C12 C30A C53A C59 -179.0(8) . .
C30A C53A C59 C48 2.2(15) . .
C42 C48 C59 C53A -1.8(15) . .
C18 C20 C61 C32 3.1(11) . .
C15 C20 C61 C32 -173.1(7) . .
C38 C32 C61 C20 -1.3(13) . .
C11A N1 C4 C6 -6.4(14) . .
C5A N1 C4 C6 -178.5(9) . .
C12A C3 C6 C4 4.1(14) . .
C3 C3 C6 C4 -179.3(9) 2_675 .
N1 C4 C6 C3 0.4(13) . .
C4 N1 C11A C12A 7.9(18) . .
C5A N1 C11A C12A 179.7(12) . .
N1 C11A C12A C3 -3(2) . .
C6 C3 C12A C11A -2.9(17) . .
C3 C3 C12A C11A -179.4(11) 2_675 .
C13 N2 C8 C10 1.4(18) . .
C7A N2 C8 C10 -179.3(11) . .
C14A C9A C10 C8 2.0(18) . .
C9A C9A C10 C8 -177.7(10) 2_656 .
N2 C8 C10 C9A -3.1(15) . .
C8 N2 C13 C14A 1(3) . .
C7A N2 C13 C14A -177.9(16) . .
C10 C9A C14A C13 0(2) . .
C9A C9A C14A C13 -179.8(15) 2_656 .
N2 C13 C14A C9A -2(3) . .
